data_4070092
loop_
_publ_author_name
'Au, Richard H. W.'
'Jennings, Michael C.'
'Puddephatt, Richard J.'

_publ_section_title
;
 Self-Assembly of Chiral Organoplatinum(IV) Complexes with Both Carboxylic
 Acid and Amide Groups
;
_journal_issue 17
_journal_name_full Organometallics
_journal_page_first 5052
_journal_paper_doi 10.1021/om900611d
_journal_volume 28
_journal_year 2009
_chemical_formula_moiety 'C34 H37 N4 O10 Pt, C3 H6 O, F2 O2 P'
_chemical_formula_sum 'C37 H43 F2 N4 O13 P Pt'
_chemical_formula_weight 1015.81
_chemical_name_systematic
; 
 ? 
;
_space_group_IT_number 2
_symmetry_cell_setting triclinic
_symmetry_space_group_name_Hall '-P 1'
_symmetry_space_group_name_H-M 'P -1'
_atom_sites_solution_hydrogens geom
_atom_sites_solution_primary direct
_atom_sites_solution_secondary difmap
_audit_creation_method SHELXL-97
_cell_angle_alpha 92.383(3)
_cell_angle_beta 104.385(3)
_cell_angle_gamma 107.834(3)
_cell_formula_units_Z 2
_cell_length_a 10.9552(6)
_cell_length_b 11.2806(6)
_cell_length_c 17.7705(11)
_cell_measurement_reflns_used 50475
_cell_measurement_temperature 150(2)
_cell_measurement_theta_max 27.48
_cell_measurement_theta_min 2.04
_cell_volume 2008.5(2)
_computing_cell_refinement 'DENZO-SMN (Otwinowski & Minor, 1997)'
_computing_data_collection 'COLLECT (Nonius, 1997-2001)'
_computing_data_reduction DENZO-SMN
_computing_molecular_graphics 'SHELXTL/PC (Sheldrick, 2001)'
_computing_publication_material SHELXTL/PC
_computing_structure_refinement 'SHELXL-97 (Sheldrick, 1997)'
_computing_structure_solution 'SHELXS-97 (Sheldrick, 1997)'
_diffrn_ambient_temperature 150(2)
_diffrn_measured_fraction_theta_full 0.980
_diffrn_measured_fraction_theta_max 0.980
_diffrn_measurement_device_type 'Nonius Kappa-CCD'
_diffrn_measurement_method '\f scans, and \w scans with \k offsets'
_diffrn_radiation_monochromator graphite
_diffrn_radiation_source 'fine-focus sealed tube'
_diffrn_radiation_type MoK\a
_diffrn_radiation_wavelength 0.71073
_diffrn_reflns_av_R_equivalents 0.063
_diffrn_reflns_av_sigmaI/netI 0.0707
_diffrn_reflns_limit_h_max 13
_diffrn_reflns_limit_h_min -13
_diffrn_reflns_limit_k_max 13
_diffrn_reflns_limit_k_min -13
_diffrn_reflns_limit_l_max 21
_diffrn_reflns_limit_l_min -20
_diffrn_reflns_number 18860
_diffrn_reflns_theta_full 25.03
_diffrn_reflns_theta_max 25.03
_diffrn_reflns_theta_min 2.62
_diffrn_standards_number 0
_exptl_absorpt_coefficient_mu 3.611
_exptl_absorpt_correction_T_max 0.8765
_exptl_absorpt_correction_T_min 0.3753
_exptl_absorpt_correction_type multi-scan
_exptl_absorpt_process_details 'DENZO-SMN (Otwinowski & Minor, 1997)'
_exptl_crystal_colour colourless
_exptl_crystal_density_diffrn 1.680
_exptl_crystal_density_method 'not measured'
_exptl_crystal_description plate
_exptl_crystal_F_000 1016
_exptl_crystal_size_max 0.34
_exptl_crystal_size_mid 0.24
_exptl_crystal_size_min 0.04
_refine_diff_density_max 1.453
_refine_diff_density_min -1.123
_refine_diff_density_rms 0.143
_refine_ls_extinction_method none
_refine_ls_goodness_of_fit_ref 1.024
_refine_ls_hydrogen_treatment constr
_refine_ls_matrix_type full
_refine_ls_number_parameters 532
_refine_ls_number_reflns 6949
_refine_ls_number_restraints 476
_refine_ls_restrained_S_all 0.993
_refine_ls_R_factor_all 0.0691
_refine_ls_R_factor_gt 0.0496
_refine_ls_shift/su_max 0.001
_refine_ls_shift/su_mean 0.000
_refine_ls_structure_factor_coef Fsqd
_refine_ls_weighting_details 'calc w=1/[\s^2^(Fo^2^)+(0.0594P)^2^+6.2719P] where P=(Fo^2^+2Fc^2^)/3'
_refine_ls_weighting_scheme calc
_refine_ls_wR_factor_gt 0.1150
_refine_ls_wR_factor_ref 0.1246
_reflns_number_gt 5615
_reflns_number_total 6949
_reflns_threshold_expression I>2\s(I)
_cod_data_source_file om900611d_si_001.cif
_cod_data_source_block 7'
_cod_depositor_comments
;
The following automatic conversions were performed:

'_symmetry_cell_setting' value 'Triclinic' changed to 'triclinic'
according to /home/saulius/struct/CIF-dictionaries/cif_core.dic
dictionary named 'cif_core.dic' version 2.4.2 from 2011-04-26.

Automatic conversion script
Id: cif_fix_values 1715 2011-07-08 13:25:40Z adriana 
;
_cod_database_code 4070092

loop_
_symmetry_equiv_pos_as_xyz
'x, y, z'
'-x, -y, -z'

loop_
_atom_site_label
_atom_site_type_symbol
_atom_site_fract_x
_atom_site_fract_y
_atom_site_fract_z
_atom_site_U_iso_or_equiv
_atom_site_adp_type
_atom_site_occupancy
_atom_site_symmetry_multiplicity
_atom_site_calc_flag
_atom_site_refinement_flags
Pt Pt 0.75061(3) 0.09302(2) 0.423957(18) 0.03529(12) Uani 1 1 d U
C1 C 0.7417(6) -0.0023(6) 0.5227(4) 0.0288(14) Uani 1 1 d U
H1A H 0.7448 -0.0869 0.5112 0.043 Uiso 1 1 calc R
H1B H 0.6584 -0.0083 0.5359 0.043 Uiso 1 1 calc R
H1C H 0.8177 0.0438 0.5671 0.043 Uiso 1 1 calc R
C2 C 0.5723(7) -0.0504(6) 0.3684(4) 0.0339(15) Uani 1 1 d U
H2A H 0.5476 -0.0434 0.3123 0.051 Uiso 1 1 calc R
H2B H 0.5015 -0.0428 0.3910 0.051 Uiso 1 1 calc R
H2C H 0.5842 -0.1321 0.3761 0.051 Uiso 1 1 calc R
N11 N 0.7747(6) 0.1989(5) 0.3273(4) 0.0333(12) Uani 1 1 d U
C12 C 0.6925(7) 0.1674(7) 0.2541(5) 0.0396(16) Uani 1 1 d U
H12A H 0.6123 0.0983 0.2445 0.048 Uiso 1 1 calc R
C13 C 0.7196(7) 0.2309(7) 0.1929(5) 0.0396(16) Uani 1 1 d U
C14 C 0.8348(7) 0.3340(7) 0.2069(5) 0.0415(17) Uani 1 1 d U
H14A H 0.8560 0.3797 0.1655 0.050 Uiso 1 1 calc R
C15 C 0.9170(7) 0.3682(6) 0.2814(5) 0.0386(16) Uani 1 1 d U
H15A H 0.9953 0.4396 0.2923 0.046 Uiso 1 1 calc R
C16 C 0.8874(7) 0.3000(6) 0.3409(4) 0.0345(14) Uani 1 1 d U
C17 C 0.9717(7) 0.3287(6) 0.4221(4) 0.0334(14) Uani 1 1 d U
C18 C 1.0879(7) 0.4286(6) 0.4490(5) 0.0374(16) Uani 1 1 d U
H18A H 1.1167 0.4842 0.4134 0.045 Uiso 1 1 calc R
C19 C 1.1627(7) 0.4503(7) 0.5245(5) 0.0383(16) Uani 1 1 d U
H19A H 1.2436 0.5190 0.5413 0.046 Uiso 1 1 calc R
C20 C 1.1191(7) 0.3700(6) 0.5776(5) 0.0355(15) Uani 1 1 d U
C21 C 1.0048(7) 0.2694(6) 0.5472(4) 0.0350(15) Uani 1 1 d U
H21A H 0.9762 0.2117 0.5818 0.042 Uiso 1 1 calc R
N22 N 0.9323(5) 0.2470(5) 0.4741(4) 0.0328(12) Uani 1 1 d U
C23 C 0.6223(8) 0.1837(8) 0.1138(5) 0.0467(18) Uani 1 1 d U
O24 O 0.5140(6) 0.1073(6) 0.1037(4) 0.0702(18) Uani 1 1 d U
O25 O 0.6715(6) 0.2363(6) 0.0573(3) 0.0563(14) Uani 1 1 d U
C26 C 0.5840(10) 0.2001(10) -0.0218(5) 0.068(3) Uani 1 1 d U
H26A H 0.5152 0.2418 -0.0293 0.081 Uiso 1 1 calc R
H26B H 0.5386 0.1081 -0.0312 0.081 Uiso 1 1 calc R
C27 C 0.6643(13) 0.2377(15) -0.0770(7) 0.109(5) Uani 1 1 d U
H27A H 0.7150 0.3276 -0.0645 0.163 Uiso 1 1 calc R
H27B H 0.6055 0.2209 -0.1305 0.163 Uiso 1 1 calc R
H27C H 0.7261 0.1897 -0.0729 0.163 Uiso 1 1 calc R
N28 N 1.1838(6) 0.3817(6) 0.6560(4) 0.0406(14) Uani 1 1 d U
H28A H 1.1488 0.3227 0.6827 0.049 Uiso 1 1 calc R
C29 C 1.2965(7) 0.4757(7) 0.6965(5) 0.0399(16) Uani 1 1 d U
O30 O 1.3528(5) 0.5660(5) 0.6702(3) 0.0499(14) Uani 1 1 d U
O31 O 1.3306(5) 0.4540(5) 0.7706(3) 0.0464(13) Uani 1 1 d U
C32 C 1.4571(8) 0.5398(8) 0.8211(5) 0.051(2) Uani 1 1 d U
H32A H 1.5331 0.5221 0.8082 0.061 Uiso 1 1 calc R
H32B H 1.4642 0.6279 0.8136 0.061 Uiso 1 1 calc R
C33 C 1.4585(10) 0.5202(9) 0.9018(5) 0.063(2) Uani 1 1 d U
H33A H 1.3832 0.5385 0.9139 0.094 Uiso 1 1 calc R
H33B H 1.5422 0.5760 0.9372 0.094 Uiso 1 1 calc R
H33C H 1.4511 0.4327 0.9085 0.094 Uiso 1 1 calc R
C41 C 0.8536(7) -0.0223(7) 0.3953(5) 0.0402(16) Uani 1 1 d U
H41A H 0.9471 0.0101 0.4282 0.048 Uiso 1 1 calc R
H41B H 0.8130 -0.1078 0.4077 0.048 Uiso 1 1 calc R
C42 C 0.8533(8) -0.0305(7) 0.3111(5) 0.0465(17) Uani 1 1 d U
C43 C 0.9497(8) 0.0534(8) 0.2833(6) 0.0512(19) Uani 1 1 d U
H43A H 1.0239 0.1130 0.3199 0.061 Uiso 1 1 calc R
C44 C 0.9415(10) 0.0530(9) 0.2054(6) 0.064(2) Uani 1 1 d U
H44A H 1.0107 0.1115 0.1897 0.076 Uiso 1 1 calc R
C45 C 0.8361(11) -0.0295(10) 0.1490(6) 0.070(2) Uani 1 1 d U
C46 C 0.7421(10) -0.1166(9) 0.1753(6) 0.067(2) Uani 1 1 d U
H46A H 0.6700 -0.1774 0.1381 0.080 Uiso 1 1 calc R
C47 C 0.7489(9) -0.1188(8) 0.2544(6) 0.055(2) Uani 1 1 d U
H47A H 0.6822 -0.1806 0.2701 0.066 Uiso 1 1 calc R
C48 C 0.8270(15) -0.0149(13) 0.0630(7) 0.100(4) Uani 1 1 d U
H48A H 0.7614 0.0289 0.0447 0.120 Uiso 1 1 calc R
H48B H 0.9146 0.0417 0.0605 0.120 Uiso 1 1 calc R
C49 C 0.7939(15) -0.1164(14) 0.0115(8) 0.100(4) Uani 1 1 d U
O50 O 0.7448(12) -0.2258(10) 0.0192(6) 0.135(4) Uani 1 1 d U
O51 O 0.8290(14) -0.0924(10) -0.0603(7) 0.146(4) Uani 1 1 d U
H51A H 0.7974 -0.1591 -0.0916 0.219 Uiso 1 1 calc R
N61 N 0.6386(6) 0.2061(5) 0.4576(4) 0.0369(13) Uani 1 1 d U
C62 C 0.6628(7) 0.2567(7) 0.5317(5) 0.0422(17) Uani 1 1 d U
H62A H 0.7353 0.2473 0.5704 0.051 Uiso 1 1 calc R
C63 C 0.5866(8) 0.3221(6) 0.5541(5) 0.0427(16) Uani 1 1 d U
C64 C 0.4792(8) 0.3338(7) 0.4977(5) 0.0438(17) Uani 1 1 d U
H64A H 0.4234 0.3757 0.5119 0.053 Uiso 1 1 calc R
C65 C 0.4541(7) 0.2846(6) 0.4217(5) 0.0413(16) Uani 1 1 d U
C66 C 0.5356(7) 0.2201(6) 0.4041(5) 0.0388(16) Uani 1 1 d U
H66A H 0.5172 0.1843 0.3515 0.047 Uiso 1 1 calc R
C67 C 0.6158(9) 0.3727(7) 0.6386(5) 0.0482(18) Uani 1 1 d U
O68 O 0.5345(6) 0.3994(6) 0.6647(4) 0.0693(18) Uani 1 1 d U
O69 O 0.7383(6) 0.3858(5) 0.6788(4) 0.0544(14) Uani 1 1 d U
H69A H 0.7541 0.4235 0.7237 0.082 Uiso 1 1 calc R
C71 C 0.3435(8) 0.2982(7) 0.3596(6) 0.0474(18) Uani 1 1 d U
O72 O 0.2695(6) 0.3532(6) 0.3714(4) 0.0634(17) Uani 1 1 d U
O73 O 0.3349(6) 0.2473(6) 0.2892(4) 0.0577(15) Uani 1 1 d U
H73A H 0.2690 0.2555 0.2565 0.087 Uiso 1 1 calc R
P80 P 0.8486(2) 0.6029(2) 0.87080(14) 0.0562(6) Uani 1 1 d U
O81 O 0.8080(7) 0.7062(6) 0.8400(4) 0.0726(18) Uani 1 1 d U
O82 O 0.8329(8) 0.4920(7) 0.8211(4) 0.084(2) Uani 1 1 d U
F83 F 0.7872(7) 0.5639(7) 0.9378(4) 0.106(2) Uani 1 1 d U
F84 F 0.9940(6) 0.6581(7) 0.9206(4) 0.101(2) Uani 1 1 d U
C91 C 1.0099(11) 0.2872(11) 0.8451(7) 0.084(3) Uani 1 1 d U
H91A H 1.1012 0.3295 0.8427 0.125 Uiso 1 1 calc R
H91B H 1.0118 0.2343 0.8875 0.125 Uiso 1 1 calc R
H91C H 0.9690 0.3501 0.8551 0.125 Uiso 1 1 calc R
C92 C 0.9324(9) 0.2095(9) 0.7709(6) 0.059(2) Uani 1 1 d U
C93 C 0.8028(10) 0.1126(11) 0.7672(7) 0.082(3) Uani 1 1 d U
H93A H 0.7712 0.0572 0.7175 0.123 Uiso 1 1 calc R
H93B H 0.7372 0.1536 0.7709 0.123 Uiso 1 1 calc R
H93C H 0.8146 0.0630 0.8108 0.123 Uiso 1 1 calc R
O94 O 0.9715(6) 0.2230(6) 0.7122(4) 0.0640(16) Uani 1 1 d U

loop_
_atom_site_aniso_label
_atom_site_aniso_U_11
_atom_site_aniso_U_22
_atom_site_aniso_U_33
_atom_site_aniso_U_23
_atom_site_aniso_U_13
_atom_site_aniso_U_12
Pt 0.03015(17) 0.02560(16) 0.0530(2) 0.00618(12) 0.01786(13) 0.00789(11)
C1 0.021(3) 0.016(3) 0.047(4) 0.005(3) 0.015(3) -0.002(3)
C2 0.033(3) 0.021(3) 0.050(4) 0.005(3) 0.022(3) 0.004(3)
N11 0.030(3) 0.028(3) 0.049(3) 0.006(2) 0.019(2) 0.012(2)
C12 0.030(4) 0.034(4) 0.057(4) 0.004(3) 0.013(3) 0.012(3)
C13 0.038(4) 0.037(4) 0.047(4) 0.005(3) 0.014(3) 0.015(3)
C14 0.043(4) 0.042(4) 0.043(4) 0.012(3) 0.019(3) 0.011(3)
C15 0.032(4) 0.026(3) 0.058(4) 0.009(3) 0.019(3) 0.003(3)
C16 0.029(3) 0.034(4) 0.048(4) 0.008(3) 0.018(3) 0.014(3)
C17 0.028(3) 0.025(3) 0.051(4) 0.008(3) 0.016(3) 0.011(3)
C18 0.031(4) 0.029(3) 0.058(4) 0.006(3) 0.023(3) 0.010(3)
C19 0.028(4) 0.030(4) 0.058(4) 0.011(3) 0.016(3) 0.007(3)
C20 0.027(3) 0.030(3) 0.051(4) 0.005(3) 0.013(3) 0.010(3)
C21 0.031(3) 0.030(3) 0.047(4) 0.005(3) 0.014(3) 0.010(3)
N22 0.029(3) 0.025(3) 0.046(3) 0.003(2) 0.015(2) 0.007(2)
C23 0.045(4) 0.047(5) 0.047(4) -0.001(4) 0.013(3) 0.014(4)
O24 0.056(4) 0.073(4) 0.058(4) 0.000(3) 0.010(3) -0.005(3)
O25 0.056(4) 0.061(4) 0.047(3) 0.004(3) 0.015(3) 0.012(3)
C26 0.071(6) 0.085(7) 0.041(4) 0.005(5) 0.010(4) 0.022(6)
C27 0.097(9) 0.154(13) 0.059(6) 0.013(8) 0.038(6) 0.005(9)
N28 0.039(3) 0.033(3) 0.048(3) 0.009(3) 0.016(3) 0.007(3)
C29 0.034(4) 0.038(4) 0.049(4) 0.007(3) 0.015(3) 0.011(3)
O30 0.038(3) 0.036(3) 0.065(4) 0.010(3) 0.009(3) 0.001(2)
O31 0.042(3) 0.042(3) 0.050(3) 0.007(2) 0.010(2) 0.007(2)
C32 0.038(4) 0.052(5) 0.053(4) -0.005(4) 0.003(4) 0.013(4)
C33 0.067(6) 0.067(6) 0.048(5) 0.003(4) 0.008(4) 0.020(5)
C41 0.038(4) 0.028(3) 0.062(4) 0.004(3) 0.019(3) 0.018(3)
C42 0.038(4) 0.030(4) 0.077(5) 0.004(3) 0.023(4) 0.014(3)
C43 0.044(4) 0.043(4) 0.076(5) 0.008(4) 0.028(4) 0.018(3)
C44 0.063(5) 0.057(5) 0.084(5) 0.010(5) 0.042(5) 0.021(4)
C45 0.070(6) 0.077(6) 0.075(5) 0.009(5) 0.033(4) 0.033(5)
C46 0.057(5) 0.062(6) 0.080(5) -0.013(5) 0.021(5) 0.018(4)
C47 0.049(5) 0.043(4) 0.074(5) -0.007(4) 0.022(4) 0.013(4)
C48 0.126(10) 0.102(7) 0.077(6) 0.002(5) 0.037(6) 0.037(8)
C49 0.115(10) 0.087(7) 0.092(7) 0.009(6) 0.021(7) 0.031(8)
O50 0.181(11) 0.099(6) 0.107(7) 0.016(6) 0.030(7) 0.028(7)
O51 0.192(11) 0.124(8) 0.143(9) -0.002(7) 0.103(9) 0.040(8)
N61 0.035(3) 0.021(3) 0.061(4) 0.009(3) 0.025(3) 0.009(2)
C62 0.036(4) 0.034(4) 0.063(4) 0.007(3) 0.029(4) 0.006(3)
C63 0.044(4) 0.025(4) 0.065(4) 0.006(3) 0.034(3) 0.005(3)
C64 0.044(4) 0.031(4) 0.071(4) 0.017(4) 0.038(3) 0.013(3)
C65 0.035(4) 0.025(3) 0.069(4) 0.010(3) 0.027(3) 0.006(3)
C66 0.032(4) 0.025(3) 0.066(5) 0.009(3) 0.029(3) 0.004(3)
C67 0.052(4) 0.031(4) 0.069(5) 0.010(4) 0.037(4) 0.005(4)
O68 0.065(4) 0.062(4) 0.087(5) -0.011(3) 0.045(4) 0.013(3)
O69 0.068(4) 0.047(3) 0.059(4) 0.006(3) 0.031(3) 0.022(3)
C71 0.036(4) 0.034(4) 0.080(5) 0.013(4) 0.027(4) 0.013(3)
O72 0.060(4) 0.069(4) 0.082(5) 0.017(3) 0.033(3) 0.039(3)
O73 0.041(3) 0.057(4) 0.074(4) -0.003(3) 0.008(3) 0.022(3)
P80 0.0450(13) 0.0709(16) 0.0532(14) 0.0014(12) 0.0120(11) 0.0217(12)
O81 0.066(4) 0.069(4) 0.077(5) 0.001(3) 0.003(3) 0.030(4)
O82 0.122(6) 0.072(4) 0.060(4) -0.002(3) 0.014(4) 0.046(4)
F83 0.109(5) 0.141(6) 0.095(5) 0.025(4) 0.064(4) 0.049(5)
F84 0.055(3) 0.146(6) 0.086(5) -0.006(4) -0.004(3) 0.034(4)
C91 0.084(7) 0.093(8) 0.085(6) 0.004(6) 0.020(6) 0.048(6)
C92 0.059(5) 0.062(5) 0.070(6) 0.016(5) 0.027(5) 0.031(4)
C93 0.069(6) 0.091(8) 0.099(8) 0.026(6) 0.048(6) 0.021(5)
O94 0.054(4) 0.073(4) 0.069(4) 0.021(3) 0.026(3) 0.018(3)

loop_
_atom_type_symbol
_atom_type_description
_atom_type_scat_dispersion_real
_atom_type_scat_dispersion_imag
_atom_type_scat_source
C C 0.0033 0.0016 'International Tables Vol C Tables 4.2.6.8 and 6.1.1.4'
H H 0.0000 0.0000 'International Tables Vol C Tables 4.2.6.8 and 6.1.1.4'
N N 0.0061 0.0033 'International Tables Vol C Tables 4.2.6.8 and 6.1.1.4'
O O 0.0106 0.0060 'International Tables Vol C Tables 4.2.6.8 and 6.1.1.4'
F F 0.0171 0.0103 'International Tables Vol C Tables 4.2.6.8 and 6.1.1.4'
P P 0.1023 0.0942 'International Tables Vol C Tables 4.2.6.8 and 6.1.1.4'
Pt Pt -1.7033 8.3905 'International Tables Vol C Tables 4.2.6.8 and 6.1.1.4'

loop_
_geom_angle_atom_site_label_1
_geom_angle_atom_site_label_2
_geom_angle_atom_site_label_3
_geom_angle
C41 Pt C2 88.4(3)
C41 Pt C1 86.1(3)
C2 Pt C1 84.7(3)
C41 Pt N22 92.4(3)
C2 Pt N22 176.1(3)
C1 Pt N22 99.2(2)
C41 Pt N11 93.1(3)
C2 Pt N11 99.5(3)
C1 Pt N11 175.8(2)
N22 Pt N11 76.7(2)
C41 Pt N61 177.0(3)
C2 Pt N61 90.2(2)
C1 Pt N61 91.1(2)
N22 Pt N61 89.2(2)
N11 Pt N61 89.8(2)
Pt C1 H1A 109.5
Pt C1 H1B 109.5
H1A C1 H1B 109.5
Pt C1 H1C 109.5
H1A C1 H1C 109.5
H1B C1 H1C 109.5
Pt C2 H2A 109.5
Pt C2 H2B 109.5
H2A C2 H2B 109.5
Pt C2 H2C 109.5
H2A C2 H2C 109.5
H2B C2 H2C 109.5
C12 N11 C16 118.2(6)
C12 N11 Pt 125.1(5)
C16 N11 Pt 116.5(5)
N11 C12 C13 122.7(7)
N11 C12 H12A 118.7
C13 C12 H12A 118.7
C12 C13 C14 119.0(7)
C12 C13 C23 117.5(7)
C14 C13 C23 123.5(7)
C15 C14 C13 118.5(7)
C15 C14 H14A 120.7
C13 C14 H14A 120.7
C14 C15 C16 120.6(7)
C14 C15 H15A 119.7
C16 C15 H15A 119.7
N11 C16 C15 121.0(7)
N11 C16 C17 115.0(6)
C15 C16 C17 124.0(6)
C18 C17 N22 118.4(7)
C18 C17 C16 124.5(7)
N22 C17 C16 117.1(6)
C19 C18 C17 122.2(7)
C19 C18 H18A 118.9
C17 C18 H18A 118.9
C18 C19 C20 119.0(7)
C18 C19 H19A 120.5
C20 C19 H19A 120.5
C21 C20 N28 118.2(7)
C21 C20 C19 116.4(7)
N28 C20 C19 125.3(7)
N22 C21 C20 124.9(7)
N22 C21 H21A 117.6
C20 C21 H21A 117.6
C21 N22 C17 119.0(6)
C21 N22 Pt 126.4(5)
C17 N22 Pt 114.6(5)
O24 C23 O25 125.0(8)
O24 C23 C13 123.3(8)
O25 C23 C13 111.7(7)
C23 O25 C26 116.5(7)
O25 C26 C27 108.6(9)
O25 C26 H26A 110.0
C27 C26 H26A 110.0
O25 C26 H26B 110.0
C27 C26 H26B 110.0
H26A C26 H26B 108.3
C26 C27 H27A 109.5
C26 C27 H27B 109.5
H27A C27 H27B 109.5
C26 C27 H27C 109.5
H27A C27 H27C 109.5
H27B C27 H27C 109.5
C29 N28 C20 126.5(7)
C29 N28 H28A 116.7
C20 N28 H28A 116.7
O30 C29 O31 125.4(7)
O30 C29 N28 125.3(8)
O31 C29 N28 109.3(7)
C29 O31 C32 116.6(6)
C33 C32 O31 107.4(7)
C33 C32 H32A 110.2
O31 C32 H32A 110.2
C33 C32 H32B 110.2
O31 C32 H32B 110.2
H32A C32 H32B 108.5
C32 C33 H33A 109.5
C32 C33 H33B 109.5
H33A C33 H33B 109.5
C32 C33 H33C 109.5
H33A C33 H33C 109.5
H33B C33 H33C 109.5
C42 C41 Pt 113.5(5)
C42 C41 H41A 108.9
Pt C41 H41A 108.9
C42 C41 H41B 108.9
Pt C41 H41B 108.9
H41A C41 H41B 107.7
C43 C42 C47 116.0(9)
C43 C42 C41 122.8(8)
C47 C42 C41 121.0(7)
C44 C43 C42 122.5(9)
C44 C43 H43A 118.8
C42 C43 H43A 118.8
C43 C44 C45 122.0(9)
C43 C44 H44A 119.0
C45 C44 H44A 119.0
C44 C45 C46 116.5(10)
C44 C45 C48 118.7(10)
C46 C45 C48 124.7(11)
C45 C46 C47 122.4(9)
C45 C46 H46A 118.8
C47 C46 H46A 118.8
C46 C47 C42 120.5(9)
C46 C47 H47A 119.8
C42 C47 H47A 119.8
C49 C48 C45 119.6(13)
C49 C48 H48A 107.4
C45 C48 H48A 107.4
C49 C48 H48B 107.4
C45 C48 H48B 107.4
H48A C48 H48B 107.0
O50 C49 C48 128.5(16)
O50 C49 O51 116.4(13)
C48 C49 O51 115.0(13)
C49 O51 H51A 109.5
C66 N61 C62 117.6(6)
C66 N61 Pt 119.6(5)
C62 N61 Pt 122.7(5)
N61 C62 C63 122.8(8)
N61 C62 H62A 118.6
C63 C62 H62A 118.6
C62 C63 C64 118.5(8)
C62 C63 C67 120.3(8)
C64 C63 C67 121.1(7)
C65 C64 C63 119.5(7)
C65 C64 H64A 120.2
C63 C64 H64A 120.2
C64 C65 C66 118.3(8)
C64 C65 C71 121.3(7)
C66 C65 C71 120.4(8)
N61 C66 C65 123.2(8)
N61 C66 H66A 118.4
C65 C66 H66A 118.4
O68 C67 O69 125.1(9)
O68 C67 C63 122.5(9)
O69 C67 C63 112.4(7)
C67 O69 H69A 109.5
O72 C71 O73 123.2(8)
O72 C71 C65 123.3(8)
O73 C71 C65 113.5(6)
C71 O73 H73A 109.5
O82 P80 O81 122.2(4)
O82 P80 F83 109.0(5)
O81 P80 F83 108.8(4)
O82 P80 F84 109.4(4)
O81 P80 F84 107.4(4)
F83 P80 F84 97.0(4)
C92 C91 H91A 109.5
C92 C91 H91B 109.5
H91A C91 H91B 109.5
C92 C91 H91C 109.5
H91A C91 H91C 109.5
H91B C91 H91C 109.5
O94 C92 C91 121.3(10)
O94 C92 C93 119.9(10)
C91 C92 C93 118.9(10)
C92 C93 H93A 109.5
C92 C93 H93B 109.5
H93A C93 H93B 109.5
C92 C93 H93C 109.5
H93A C93 H93C 109.5
H93B C93 H93C 109.5

loop_
_geom_bond_atom_site_label_1
_geom_bond_atom_site_label_2
_geom_bond_distance
Pt C41 2.087(6)
Pt C2 2.093(7)
Pt C1 2.104(7)
Pt N22 2.155(5)
Pt N11 2.157(6)
Pt N61 2.180(5)
C1 H1A 0.9800
C1 H1B 0.9800
C1 H1C 0.9800
C2 H2A 0.9800
C2 H2B 0.9800
C2 H2C 0.9800
N11 C12 1.347(9)
N11 C16 1.360(9)
C12 C13 1.371(11)
C12 H12A 0.9500
C13 C14 1.388(10)
C13 C23 1.497(11)
C14 C15 1.367(11)
C14 H14A 0.9500
C15 C16 1.378(10)
C15 H15A 0.9500
C16 C17 1.468(10)
C17 C18 1.376(10)
C17 N22 1.384(9)
C18 C19 1.355(11)
C18 H18A 0.9500
C19 C20 1.403(10)
C19 H19A 0.9500
C20 C21 1.375(10)
C20 N28 1.378(9)
C21 N22 1.312(9)
C21 H21A 0.9500
C23 O24 1.199(9)
C23 O25 1.331(10)
O25 C26 1.452(10)
C26 C27 1.465(14)
C26 H26A 0.9900
C26 H26B 0.9900
C27 H27A 0.9800
C27 H27B 0.9800
C27 H27C 0.9800
N28 C29 1.364(9)
N28 H28A 0.8800
C29 O30 1.198(9)
C29 O31 1.330(9)
O31 C32 1.467(9)
C32 C33 1.456(12)
C32 H32A 0.9900
C32 H32B 0.9900
C33 H33A 0.9800
C33 H33B 0.9800
C33 H33C 0.9800
C41 C42 1.494(12)
C41 H41A 0.9900
C41 H41B 0.9900
C42 C43 1.393(11)
C42 C47 1.401(11)
C43 C44 1.364(13)
C43 H43A 0.9500
C44 C45 1.376(14)
C44 H44A 0.9500
C45 C46 1.380(14)
C45 C48 1.526(15)
C46 C47 1.390(14)
C46 H46A 0.9500
C47 H47A 0.9500
C48 C49 1.331(17)
C48 H48A 0.9900
C48 H48B 0.9900
C49 O50 1.215(15)
C49 O51 1.434(17)
O51 H51A 0.8400
N61 C66 1.338(10)
N61 C62 1.342(10)
C62 C63 1.385(10)
C62 H62A 0.9500
C63 C64 1.388(11)
C63 C67 1.504(12)
C64 C65 1.367(11)
C64 H64A 0.9500
C65 C66 1.394(10)
C65 C71 1.475(11)
C66 H66A 0.9500
C67 O68 1.206(9)
C67 O69 1.315(10)
O69 H69A 0.8400
C71 O72 1.211(9)
C71 O73 1.323(10)
O73 H73A 0.8400
P80 O82 1.442(7)
P80 O81 1.450(7)
P80 F83 1.524(7)
P80 F84 1.535(6)
C91 C92 1.455(14)
C91 H91A 0.9800
C91 H91B 0.9800
C91 H91C 0.9800
C92 O94 1.222(11)
C92 C93 1.487(13)
C93 H93A 0.9800
C93 H93B 0.9800
C93 H93C 0.9800

loop_
_geom_hbond_atom_site_label_D
_geom_hbond_atom_site_label_H
_geom_hbond_atom_site_label_A
_geom_hbond_distance_DH
_geom_hbond_distance_HA
_geom_hbond_distance_DA
_geom_hbond_angle_DHA
_geom_hbond_site_symmetry_A
N28 H28A O94 0.88 2.13 2.892(9) 144.7 .
O51 H51A O81 0.84 1.96 2.738(12) 154.6 1_544
O69 H69A O82 0.84 1.75 2.566(9) 162.3 .
O73 H73A O81 0.84 1.84 2.611(9) 150.9 2_666

loop_
_geom_torsion_atom_site_label_1
_geom_torsion_atom_site_label_2
_geom_torsion_atom_site_label_3
_geom_torsion_atom_site_label_4
_geom_torsion
C41 Pt N11 C12 86.7(6)
C2 Pt N11 C12 -2.1(6)
C1 Pt N11 C12 166(3)
N22 Pt N11 C12 178.5(6)
N61 Pt N11 C12 -92.3(5)
C41 Pt N11 C16 -88.3(5)
C2 Pt N11 C16 -177.1(5)
C1 Pt N11 C16 -9(3)
N22 Pt N11 C16 3.5(4)
N61 Pt N11 C16 92.7(5)
C16 N11 C12 C13 1.7(10)
Pt N11 C12 C13 -173.2(5)
N11 C12 C13 C14 -1.6(11)
N11 C12 C13 C23 177.9(6)
C12 C13 C14 C15 0.0(11)
C23 C13 C14 C15 -179.5(7)
C13 C14 C15 C16 1.4(11)
C12 N11 C16 C15 -0.2(9)
Pt N11 C16 C15 175.1(5)
C12 N11 C16 C17 179.8(6)
Pt N11 C16 C17 -4.9(7)
C14 C15 C16 N11 -1.3(10)
C14 C15 C16 C17 178.6(6)
N11 C16 C17 C18 -178.1(6)
C15 C16 C17 C18 1.9(11)
N11 C16 C17 N22 3.6(8)
C15 C16 C17 N22 -176.3(6)
N22 C17 C18 C19 -1.3(10)
C16 C17 C18 C19 -179.5(6)
C17 C18 C19 C20 -1.3(10)
C18 C19 C20 C21 3.3(10)
C18 C19 C20 N28 -179.1(6)
N28 C20 C21 N22 179.2(6)
C19 C20 C21 N22 -3.0(10)
C20 C21 N22 C17 0.4(10)
C20 C21 N22 Pt -178.7(5)
C18 C17 N22 C21 1.8(9)
C16 C17 N22 C21 -179.9(6)
C18 C17 N22 Pt -179.0(5)
C16 C17 N22 Pt -0.6(7)
C41 Pt N22 C21 -89.6(6)
C2 Pt N22 C21 169(3)
C1 Pt N22 C21 -3.1(6)
N11 Pt N22 C21 177.8(6)
N61 Pt N22 C21 87.8(6)
C41 Pt N22 C17 91.2(5)
C2 Pt N22 C17 -10(4)
C1 Pt N22 C17 177.7(4)
N11 Pt N22 C17 -1.4(4)
N61 Pt N22 C17 -91.4(5)
C12 C13 C23 O24 12.0(12)
C14 C13 C23 O24 -168.5(8)
C12 C13 C23 O25 -167.6(7)
C14 C13 C23 O25 11.9(10)
O24 C23 O25 C26 2.2(12)
C13 C23 O25 C26 -178.3(7)
C23 O25 C26 C27 -164.4(10)
C21 C20 N28 C29 -178.9(7)
C19 C20 N28 C29 3.5(11)
C20 N28 C29 O30 3.9(12)
C20 N28 C29 O31 -178.9(6)
O30 C29 O31 C32 -8.3(11)
N28 C29 O31 C32 174.5(6)
C29 O31 C32 C33 165.8(7)
C2 Pt C41 C42 75.7(6)
C1 Pt C41 C42 160.5(6)
N22 Pt C41 C42 -100.5(5)
N11 Pt C41 C42 -23.7(5)
N61 Pt C41 C42 138(5)
Pt C41 C42 C43 88.6(8)
Pt C41 C42 C47 -86.7(8)
C47 C42 C43 C44 2.2(12)
C41 C42 C43 C44 -173.4(8)
C42 C43 C44 C45 0.9(14)
C43 C44 C45 C46 -3.3(14)
C43 C44 C45 C48 173.7(9)
C44 C45 C46 C47 2.7(14)
C48 C45 C46 C47 -174.0(10)
C45 C46 C47 C42 0.3(14)
C43 C42 C47 C46 -2.7(11)
C41 C42 C47 C46 173.0(8)
C44 C45 C48 C49 137.0(14)
C46 C45 C48 C49 -46.2(19)
C45 C48 C49 O50 15(3)
C45 C48 C49 O51 -160.8(12)
C41 Pt N61 C66 -110(5)
C2 Pt N61 C66 -47.9(5)
C1 Pt N61 C66 -132.6(5)
N22 Pt N61 C66 128.2(5)
N11 Pt N61 C66 51.6(5)
C41 Pt N61 C62 65(5)
C2 Pt N61 C62 127.7(6)
C1 Pt N61 C62 43.0(6)
N22 Pt N61 C62 -56.2(5)
N11 Pt N61 C62 -132.8(5)
C66 N61 C62 C63 -0.2(10)
Pt N61 C62 C63 -175.9(5)
N61 C62 C63 C64 1.2(11)
N61 C62 C63 C67 177.8(6)
C62 C63 C64 C65 -2.1(11)
C67 C63 C64 C65 -178.8(7)
C63 C64 C65 C66 2.2(10)
C63 C64 C65 C71 -178.1(7)
C62 N61 C66 C65 0.3(10)
Pt N61 C66 C65 176.1(5)
C64 C65 C66 N61 -1.3(10)
C71 C65 C66 N61 179.0(6)
C62 C63 C67 O68 -159.5(8)
C64 C63 C67 O68 17.1(12)
C62 C63 C67 O69 21.5(10)
C64 C63 C67 O69 -161.9(7)
C64 C65 C71 O72 0.3(12)
C66 C65 C71 O72 -180.0(7)
C64 C65 C71 O73 178.8(7)
C66 C65 C71 O73 -1.6(10)
